data_4000946
loop_
_publ_author_name
'Furman, Joshua D.'
'Warner, Alina Y.'
'Teat, Simon J.'
'Mikhailovsky, Alexander A.'
'Cheetham, Anthony K.'

_publ_section_title
;
 Tunable, Ligand-Based Emission from Inorganic&#x2212;Organic Frameworks:
 A New Approach to Phosphors for Solid State Lighting and Other
 Applications
;
_journal_issue 7
_journal_name_full 'Chemistry of Materials'
_journal_page_first 2255
_journal_paper_doi 10.1021/cm9030733
_journal_volume 22
_journal_year 2010
_chemical_formula_moiety 'C30 H22 O15 Sr2, 2(H2 O)'
_chemical_formula_sum 'C30 H26 O17 Sr2'
_chemical_formula_weight 833.75
_chemical_name_common 'Strontium Fluorenonate'
_chemical_name_systematic ?
_space_group_IT_number 2
_symmetry_cell_setting triclinic
_symmetry_space_group_name_Hall '-P 1'
_symmetry_space_group_name_H-M 'P -1'
_atom_sites_solution_hydrogens geom
_atom_sites_solution_primary direct
_atom_sites_solution_secondary difmap
_audit_creation_method SHELXL-97
_cell_angle_alpha 72.437(4)
_cell_angle_beta 78.722(5)
_cell_angle_gamma 85.437(4)
_cell_formula_units_Z 2
_cell_length_a 8.578(2)
_cell_length_b 11.836(3)
_cell_length_c 15.626(4)
_cell_measurement_reflns_used 12952
_cell_measurement_temperature 298(2)
_cell_measurement_theta_max 51.953
_cell_measurement_theta_min 4.834
_cell_volume 1483.0(6)
_computing_cell_refinement 'Bruker XSCANS'
_computing_data_collection 'Bruker XSCANS'
_computing_data_reduction 'Bruker SHELXTL'
_computing_molecular_graphics 'Bruker SHELXTL'
_computing_publication_material 'Bruker SHELXTL'
_computing_structure_refinement 'SHELXL-97 (Sheldrick, 1997)'
_computing_structure_solution 'SHELXS-97 (Sheldrick, 1990)'
_diffrn_ambient_temperature 298(2)
_diffrn_measured_fraction_theta_full 0.984
_diffrn_measured_fraction_theta_max 0.984
_diffrn_measurement_device_type 'Bruker P4'
_diffrn_measurement_method 'phi and omega scans'
_diffrn_radiation_monochromator graphite
_diffrn_radiation_source 'fine-focus sealed tube'
_diffrn_radiation_type MoK\a
_diffrn_radiation_wavelength 0.71073
_diffrn_reflns_av_R_equivalents 0.0618
_diffrn_reflns_av_sigmaI/netI 0.0966
_diffrn_reflns_limit_h_max 10
_diffrn_reflns_limit_h_min -10
_diffrn_reflns_limit_k_max 14
_diffrn_reflns_limit_k_min -14
_diffrn_reflns_limit_l_max 18
_diffrn_reflns_limit_l_min -19
_diffrn_reflns_number 12487
_diffrn_reflns_theta_full 26.02
_diffrn_reflns_theta_max 26.02
_diffrn_reflns_theta_min 2.84
_diffrn_standards_decay_% 0
_diffrn_standards_interval_count 0
_diffrn_standards_number 0
_exptl_absorpt_coefficient_mu 3.683
_exptl_absorpt_correction_T_max .832
_exptl_absorpt_correction_T_min .588
_exptl_absorpt_correction_type multi-scan
_exptl_absorpt_process_details 'Sheldrick, 1990'
_exptl_crystal_colour yellow
_exptl_crystal_density_diffrn 1.867
_exptl_crystal_density_method 'not measured'
_exptl_crystal_description plate
_exptl_crystal_F_000 836
_exptl_crystal_size_max .3
_exptl_crystal_size_mid .1
_exptl_crystal_size_min .05
_refine_diff_density_max 1.510
_refine_diff_density_min -0.526
_refine_diff_density_rms 0.146
_refine_ls_extinction_method none
_refine_ls_goodness_of_fit_ref 1.029
_refine_ls_hydrogen_treatment mixed
_refine_ls_matrix_type full
_refine_ls_number_parameters 487
_refine_ls_number_reflns 5769
_refine_ls_number_restraints 21
_refine_ls_restrained_S_all 1.030
_refine_ls_R_factor_all 0.0932
_refine_ls_R_factor_gt 0.0523
_refine_ls_shift/su_max 0.016
_refine_ls_shift/su_mean 0.000
_refine_ls_structure_factor_coef Fsqd
_refine_ls_weighting_details 'calc w=1/[\s^2^(Fo^2^)+(0.0613P)^2^+0.0000P] where P=(Fo^2^+2Fc^2^)/3'
_refine_ls_weighting_scheme calc
_refine_ls_wR_factor_gt 0.1145
_refine_ls_wR_factor_ref 0.1345
_reflns_number_gt 3793
_reflns_number_total 5769
_reflns_threshold_expression >2sigma(I)
_cod_data_source_file cm9030733_si_003.cif
_cod_data_source_block al1abs
_cod_depositor_comments
;
The following automatic conversions were performed:

'_symmetry_cell_setting' value 'Triclinic' changed to 'triclinic'
according to /home/saulius/struct/CIF-dictionaries/cif_core.dic
dictionary named 'cif_core.dic' version 2.4.2 from 2011-04-26.

Automatic conversion script
Id: cif_fix_values 1715 2011-07-08 13:25:40Z adriana 
;
_cod_original_cell_volume 1483.1(7)
_cod_original_sg_symbol_Hall -P1
_cod_original_sg_symbol_H-M P-1
_cod_database_code 4000946

loop_
_symmetry_equiv_pos_as_xyz
'x, y, z'
'-x, -y, -z'

loop_
_atom_site_label
_atom_site_type_symbol
_atom_site_fract_x
_atom_site_fract_y
_atom_site_fract_z
_atom_site_U_iso_or_equiv
_atom_site_adp_type
_atom_site_occupancy
_atom_site_symmetry_multiplicity
_atom_site_calc_flag
_atom_site_refinement_flags
Sr1 Sr 0.75784(6) 0.59240(4) -0.01243(4) 0.02178(16) Uani 1 1 d .
Sr2 Sr 0.48891(6) 0.83117(4) 0.08721(3) 0.02028(16) Uani 1 1 d .
C1 C 0.1211(6) 0.3919(5) 0.6996(4) 0.0255(13) Uani 1 1 d .
H1 H 0.1436 0.4058 0.7514 0.031 Uiso 1 1 calc R
C2 C 0.2095(7) 0.4485(5) 0.6150(4) 0.0261(14) Uani 1 1 d .
H2 H 0.2861 0.5032 0.6087 0.031 Uiso 1 1 calc R
C3 C 0.1789(6) 0.4200(4) 0.5403(4) 0.0208(12) Uani 1 1 d .
C4 C 0.2536(6) 0.4628(4) 0.4439(4) 0.0215(13) Uani 1 1 d .
C5 C 0.3745(6) 0.5416(5) 0.4007(4) 0.0235(13) Uani 1 1 d .
H5 H 0.4203 0.5799 0.4333 0.028 Uiso 1 1 calc R
C6 C 0.4265(7) 0.5626(5) 0.3074(4) 0.0248(13) Uani 1 1 d .
H6 H 0.5066 0.6167 0.2774 0.030 Uiso 1 1 calc R
C7 C 0.3619(6) 0.5049(4) 0.2580(4) 0.0197(12) Uani 1 1 d .
C8 C 0.2383(7) 0.4257(4) 0.3017(4) 0.0235(13) Uani 1 1 d .
H8 H 0.1922 0.3877 0.2690 0.028 Uiso 1 1 calc R
C9 C 0.1865(6) 0.4054(4) 0.3936(4) 0.0229(13) Uani 1 1 d .
C10 C 0.0600(7) 0.3275(5) 0.4581(4) 0.0224(13) Uani 1 1 d .
C11 C 0.0603(7) 0.3403(5) 0.5499(4) 0.0230(13) Uani 1 1 d .
C12 C -0.0306(7) 0.2890(5) 0.6336(4) 0.0255(13) Uani 1 1 d .
H12 H -0.1111 0.2376 0.6394 0.031 Uiso 1 1 calc R
C14 C -0.0003(6) 0.3151(4) 0.7094(4) 0.0209(12) Uani 1 1 d .
C15 C -0.1008(7) 0.2645(4) 0.8017(4) 0.0221(13) Uani 1 1 d .
C16 C 0.4250(6) 0.5275(4) 0.1579(4) 0.0210(12) Uani 1 1 d .
C18 C 0.6212(7) 0.8983(4) -0.2241(4) 0.0216(12) Uani 1 1 d .
C19 C 0.7188(7) 0.9908(5) -0.2790(4) 0.0301(14) Uani 1 1 d .
H19 H 0.7583 1.0403 -0.2524 0.036 Uiso 1 1 calc R
C20 C 0.7584(7) 1.0109(5) -0.3729(4) 0.0287(14) Uani 1 1 d .
H20 H 0.8270 1.0710 -0.4091 0.034 Uiso 1 1 calc R
C21 C 0.6930(7) 0.9390(4) -0.4106(4) 0.0216(13) Uani 1 1 d .
C22 C 0.7095(7) 0.9399(4) -0.5078(4) 0.0219(13) Uani 1 1 d .
C23 C 0.7996(7) 1.0100(5) -0.5859(4) 0.0314(15) Uani 1 1 d .
H23 H 0.8635 1.0683 -0.5833 0.038 Uiso 1 1 calc R
C24 C 0.7927(7) 0.9912(5) -0.6688(4) 0.0286(14) Uani 1 1 d .
H24 H 0.8563 1.0357 -0.7217 0.034 Uiso 1 1 calc R
C25 C 0.6918(7) 0.9066(5) -0.6747(4) 0.0244(13) Uani 1 1 d .
C26 C 0.6001(7) 0.8386(4) -0.5949(4) 0.0217(13) Uani 1 1 d .
H26 H 0.5314 0.7830 -0.5972 0.026 Uiso 1 1 calc R
C27 C 0.6115(6) 0.8540(4) -0.5125(4) 0.0219(13) Uani 1 1 d .
C28 C 0.5269(7) 0.7940(5) -0.4177(4) 0.0237(13) Uani 1 1 d .
C29 C 0.5874(6) 0.8510(5) -0.3569(4) 0.0217(12) Uani 1 1 d .
C30 C 0.5541(7) 0.8267(5) -0.2640(4) 0.0242(13) Uani 1 1 d .
H30 H 0.4887 0.7644 -0.2281 0.029 Uiso 1 1 calc R
C31 C 0.5912(6) 0.8732(4) -0.1213(4) 0.0198(12) Uani 1 1 d .
C32 C 0.6782(7) 0.8955(5) -0.7654(4) 0.0284(14) Uani 1 1 d .
O1 O -0.0293(5) 0.2656(4) 0.4400(3) 0.0362(11) Uani 1 1 d .
O2 O 0.5306(5) 0.6046(3) 0.1200(3) 0.0266(9) Uani 1 1 d .
O3 O 0.3705(5) 0.4685(4) 0.1163(3) 0.0324(10) Uani 1 1 d .
O4 O -0.2202(5) 0.2075(3) 0.8066(3) 0.0298(10) Uani 1 1 d .
O5 O -0.0573(5) 0.2799(3) 0.8704(3) 0.0321(10) Uani 1 1 d .
O6 O 0.4268(5) 0.7191(4) -0.3952(3) 0.0358(11) Uani 1 1 d .
O7 O 0.5885(5) 0.9586(3) -0.0884(2) 0.0249(9) Uani 1 1 d .
O8 O 0.5714(5) 0.7677(3) -0.0724(3) 0.0301(10) Uani 1 1 d .
O9 O 0.5839(5) 0.8223(3) -0.7682(3) 0.0318(10) Uani 1 1 d .
O10 O 0.7677(5) 0.9579(4) -0.8357(3) 0.0426(12) Uani 1 1 d .
O11 O 0.7957(5) 0.7800(3) 0.0457(3) 0.0277(10) Uani 1 1 d D
H11A H 0.860(6) 0.763(5) 0.084(3) 0.053(11) Uiso 1 1 d D
H11B H 0.850(7) 0.842(4) 0.008(3) 0.053(11) Uiso 1 1 d D
O12 O 0.9834(5) 0.5210(3) 0.0950(3) 0.0291(10) Uani 1 1 d D
H12A H 0.933(7) 0.475(4) 0.146(3) 0.053(11) Uiso 1 1 d D
H12B H 0.984(8) 0.584(4) 0.118(4) 0.053(11) Uiso 1 1 d D
O13 O 0.7147(6) 0.3694(4) 0.0725(3) 0.0442(12) Uani 1 1 d D
H13A H 0.790(5) 0.319(5) 0.064(5) 0.054(9) Uiso 1 1 d D
H13B H 0.644(5) 0.345(6) 0.051(5) 0.054(9) Uiso 1 1 d D
O14 O 0.9617(6) 0.7378(4) -0.1303(3) 0.0541(15) Uani 1 1 d D
H14A H 0.958(7) 0.811(3) -0.133(4) 0.054(9) Uiso 1 1 d D
H14B H 1.043(6) 0.737(5) -0.173(4) 0.054(9) Uiso 1 1 d D
O30 O 0.2626(6) 0.8699(6) -0.0063(4) 0.0698(19) Uani 1 1 d D
H30A H 0.252(7) 0.923(4) -0.055(3) 0.054(9) Uiso 1 1 d D
H30B H 0.178(5) 0.833(5) 0.011(4) 0.054(9) Uiso 1 1 d D
O1W O 0.0604(5) 0.0409(3) 0.1069(3) 0.0382(11) Uani 1 1 d D
H1W H -0.029(4) 0.009(6) 0.136(5) 0.070(13) Uiso 1 1 d D
H2W H 0.126(6) -0.016(5) 0.128(5) 0.070(13) Uiso 1 1 d D
O2W O 0.8637(6) 0.3363(4) 0.2697(3) 0.0489(13) Uani 1 1 d D
H3W H 0.857(8) 0.266(3) 0.306(4) 0.070(13) Uiso 1 1 d D
H4W H 0.770(5) 0.343(6) 0.256(5) 0.070(13) Uiso 1 1 d D

loop_
_atom_site_aniso_label
_atom_site_aniso_U_11
_atom_site_aniso_U_22
_atom_site_aniso_U_33
_atom_site_aniso_U_23
_atom_site_aniso_U_13
_atom_site_aniso_U_12
Sr1 0.0246(3) 0.0217(3) 0.0187(3) -0.0055(2) -0.0031(2) -0.0022(2)
Sr2 0.0243(3) 0.0200(3) 0.0151(3) -0.0032(2) -0.0024(2) -0.0025(2)
C1 0.025(3) 0.031(3) 0.020(3) -0.007(2) -0.003(3) -0.004(2)
C2 0.025(3) 0.026(3) 0.026(4) -0.006(3) 0.000(3) -0.011(2)
C3 0.020(3) 0.023(3) 0.019(3) -0.008(2) -0.001(2) 0.000(2)
C4 0.023(3) 0.020(3) 0.015(3) 0.004(2) -0.001(2) -0.002(2)
C5 0.023(3) 0.027(3) 0.021(3) -0.006(2) -0.004(3) -0.010(2)
C6 0.024(3) 0.029(3) 0.018(3) -0.004(2) 0.000(3) -0.007(2)
C7 0.023(3) 0.017(2) 0.015(3) 0.001(2) -0.004(2) 0.001(2)
C8 0.027(3) 0.024(3) 0.018(3) -0.001(2) -0.010(3) -0.004(2)
C9 0.023(3) 0.017(3) 0.026(4) -0.004(2) -0.001(3) -0.007(2)
C10 0.029(3) 0.024(3) 0.015(3) -0.004(2) -0.008(3) -0.002(2)
C11 0.022(3) 0.024(3) 0.022(3) -0.006(2) -0.003(3) 0.000(2)
C12 0.031(3) 0.025(3) 0.020(3) -0.004(2) -0.007(3) -0.001(2)
C14 0.024(3) 0.023(3) 0.012(3) -0.001(2) -0.001(2) -0.002(2)
C15 0.025(3) 0.018(3) 0.022(3) -0.005(2) 0.000(3) -0.006(2)
C16 0.019(3) 0.022(3) 0.018(3) -0.001(2) -0.001(2) 0.002(2)
C18 0.029(3) 0.026(3) 0.011(3) -0.007(2) -0.006(2) 0.002(2)
C19 0.039(4) 0.027(3) 0.025(4) -0.003(3) -0.011(3) -0.007(3)
C20 0.038(4) 0.029(3) 0.020(3) -0.009(3) -0.002(3) -0.013(3)
C21 0.026(3) 0.022(3) 0.017(3) -0.007(2) -0.003(3) 0.001(2)
C22 0.029(3) 0.020(3) 0.019(3) -0.008(2) -0.006(3) -0.002(2)
C23 0.039(4) 0.033(3) 0.025(4) -0.006(3) -0.008(3) -0.016(3)
C24 0.032(4) 0.032(3) 0.018(3) 0.000(3) -0.005(3) -0.007(3)
C25 0.027(3) 0.029(3) 0.021(3) -0.009(2) -0.010(3) -0.002(2)
C26 0.027(3) 0.022(3) 0.018(3) -0.006(2) -0.006(3) -0.004(2)
C27 0.027(3) 0.024(3) 0.015(3) -0.006(2) -0.003(3) -0.005(2)
C28 0.022(3) 0.024(3) 0.023(3) -0.003(2) -0.007(3) 0.000(2)
C29 0.019(3) 0.024(3) 0.020(3) -0.006(2) -0.001(2) -0.005(2)
C30 0.030(3) 0.022(3) 0.018(3) -0.001(2) -0.005(3) 0.001(2)
C31 0.021(3) 0.021(3) 0.019(3) -0.009(2) -0.006(2) 0.004(2)
C32 0.032(4) 0.038(3) 0.013(3) -0.006(3) -0.002(3) 0.002(3)
O1 0.039(3) 0.042(2) 0.029(3) -0.008(2) -0.003(2) -0.022(2)
O2 0.034(2) 0.0227(19) 0.019(2) -0.0029(16) 0.0022(19) -0.0046(17)
O3 0.040(3) 0.043(2) 0.020(2) -0.0166(19) -0.005(2) -0.012(2)
O4 0.029(2) 0.040(2) 0.018(2) -0.0062(18) 0.0016(18) -0.0152(19)
O5 0.039(3) 0.039(2) 0.019(2) -0.0071(19) -0.002(2) -0.0162(19)
O6 0.043(3) 0.040(2) 0.025(2) -0.0088(19) 0.000(2) -0.018(2)
O7 0.034(2) 0.0224(19) 0.019(2) -0.0061(16) -0.0047(18) -0.0031(17)
O8 0.050(3) 0.023(2) 0.015(2) -0.0020(16) -0.0053(19) 0.0019(18)
O9 0.039(3) 0.038(2) 0.023(2) -0.0108(19) -0.010(2) -0.013(2)
O10 0.045(3) 0.057(3) 0.017(2) 0.002(2) 0.001(2) -0.019(2)
O11 0.028(2) 0.031(2) 0.026(3) -0.0077(19) -0.0082(19) -0.0052(18)
O12 0.034(3) 0.033(2) 0.021(2) -0.0095(18) -0.004(2) 0.0003(19)
O13 0.050(3) 0.032(2) 0.049(3) -0.003(2) -0.014(3) -0.007(2)
O14 0.066(4) 0.031(2) 0.051(3) -0.011(2) 0.027(3) -0.011(2)
O30 0.034(3) 0.113(5) 0.034(3) 0.031(3) -0.014(3) -0.022(3)
O1W 0.034(3) 0.026(2) 0.045(3) 0.001(2) -0.001(2) -0.0018(19)
O2W 0.047(3) 0.056(3) 0.040(3) -0.014(2) 0.005(3) -0.012(3)

loop_
_atom_type_symbol
_atom_type_description
_atom_type_scat_dispersion_real
_atom_type_scat_dispersion_imag
_atom_type_scat_source
C C 0.0033 0.0016 'International Tables Vol C Tables 4.2.6.8 and 6.1.1.4'
H H 0.0000 0.0000 'International Tables Vol C Tables 4.2.6.8 and 6.1.1.4'
O O 0.0106 0.0060 'International Tables Vol C Tables 4.2.6.8 and 6.1.1.4'
Sr Sr -1.5307 3.2498 'International Tables Vol C Tables 4.2.6.8 and 6.1.1.4'

loop_
_geom_angle_atom_site_label_1
_geom_angle_atom_site_label_2
_geom_angle_atom_site_label_3
_geom_angle
_geom_angle_site_symmetry_1
_geom_angle_site_symmetry_3
O3 Sr1 O8 75.23(13) 2_665 .
O3 Sr1 O2 104.45(13) 2_665 .
O8 Sr1 O2 71.55(12) . .
O3 Sr1 O13 78.60(15) 2_665 .
O8 Sr1 O13 133.88(15) . .
O2 Sr1 O13 79.26(14) . .
O3 Sr1 O14 99.41(16) 2_665 .
O8 Sr1 O14 79.78(15) . .
O2 Sr1 O14 136.04(13) . .
O13 Sr1 O14 142.21(16) . .
O3 Sr1 O11 142.79(14) 2_665 .
O8 Sr1 O11 68.01(12) . .
O2 Sr1 O11 69.56(12) . .
O13 Sr1 O11 132.42(14) . .
O14 Sr1 O11 69.08(14) . .
O3 Sr1 O12 141.92(13) 2_665 .
O8 Sr1 O12 142.72(12) . .
O2 Sr1 O12 94.71(12) . .
O13 Sr1 O12 73.00(14) . .
O14 Sr1 O12 88.34(16) . .
O11 Sr1 O12 74.72(12) . .
O3 Sr1 O12 80.52(13) 2_665 2_765
O8 Sr1 O12 134.14(12) . 2_765
O2 Sr1 O12 153.36(12) . 2_765
O13 Sr1 O12 76.10(14) . 2_765
O14 Sr1 O12 66.45(13) . 2_765
O11 Sr1 O12 121.85(12) . 2_765
O12 Sr1 O12 68.53(13) . 2_765
O9 Sr2 O7 82.70(12) 1_556 2_675
O9 Sr2 O4 82.92(13) 1_556 2_566
O7 Sr2 O4 80.97(12) 2_675 2_566
O9 Sr2 O2 90.45(12) 1_556 .
O7 Sr2 O2 167.83(12) 2_675 .
O4 Sr2 O2 88.24(12) 2_566 .
O9 Sr2 O30 149.67(17) 1_556 .
O7 Sr2 O30 80.46(19) 2_675 .
O4 Sr2 O30 69.67(15) 2_566 .
O2 Sr2 O30 101.12(18) . .
O9 Sr2 O11 78.34(13) 1_556 .
O7 Sr2 O11 117.64(12) 2_675 .
O4 Sr2 O11 151.18(13) 2_566 .
O2 Sr2 O11 70.34(12) . .
O30 Sr2 O11 131.93(16) . .
O9 Sr2 O7 131.48(12) 1_556 .
O7 Sr2 O7 77.05(12) 2_675 .
O4 Sr2 O7 134.97(12) 2_566 .
O2 Sr2 O7 114.85(11) . .
O30 Sr2 O7 68.25(13) . .
O11 Sr2 O7 73.19(12) . .
O9 Sr2 O8 142.89(13) 1_556 .
O7 Sr2 O8 122.49(11) 2_675 .
O4 Sr2 O8 124.54(12) 2_566 .
O2 Sr2 O8 68.50(11) . .
O30 Sr2 O8 66.93(17) . .
O11 Sr2 O8 66.08(12) . .
O7 Sr2 O8 47.66(10) . .
C2 C1 C14 122.1(5) . .
C2 C1 H1 119.0 . .
C14 C1 H1 119.0 . .
C3 C2 C1 117.2(5) . .
C3 C2 H2 121.4 . .
C1 C2 H2 121.4 . .
C2 C3 C11 121.0(5) . .
C2 C3 C4 129.7(5) . .
C11 C3 C4 109.3(5) . .
C5 C4 C9 119.8(5) . .
C5 C4 C3 131.0(5) . .
C9 C4 C3 109.1(5) . .
C4 C5 C6 118.6(5) . .
C4 C5 H5 120.7 . .
C6 C5 H5 120.7 . .
C7 C6 C5 121.6(5) . .
C7 C6 H6 119.2 . .
C5 C6 H6 119.2 . .
C6 C7 C8 119.8(5) . .
C6 C7 C16 119.7(5) . .
C8 C7 C16 120.4(5) . .
C9 C8 C7 118.6(5) . .
C9 C8 H8 120.7 . .
C7 C8 H8 120.7 . .
C8 C9 C4 121.6(5) . .
C8 C9 C10 131.1(5) . .
C4 C9 C10 107.4(5) . .
O1 C10 C11 126.0(5) . .
O1 C10 C9 127.4(5) . .
C11 C10 C9 106.6(4) . .
C12 C11 C3 121.0(5) . .
C12 C11 C10 131.4(5) . .
C3 C11 C10 107.6(5) . .
C11 C12 C14 118.8(5) . .
C11 C12 H12 120.6 . .
C14 C12 H12 120.6 . .
C12 C14 C1 119.8(5) . .
C12 C14 C15 120.5(5) . .
C1 C14 C15 119.6(5) . .
O4 C15 O5 123.8(5) . .
O4 C15 C14 118.2(5) . .
O5 C15 C14 118.0(5) . .
O3 C16 O2 123.4(5) . .
O3 C16 C7 118.2(5) . .
O2 C16 C7 118.4(5) . .
C19 C18 C30 119.9(5) . .
C19 C18 C31 119.8(5) . .
C30 C18 C31 120.3(5) . .
C20 C19 C18 121.4(5) . .
C20 C19 H19 119.3 . .
C18 C19 H19 119.3 . .
C21 C20 C19 117.8(5) . .
C21 C20 H20 121.1 . .
C19 C20 H20 121.1 . .
C20 C21 C29 121.2(5) . .
C20 C21 C22 130.4(5) . .
C29 C21 C22 108.4(5) . .
C23 C22 C27 120.4(5) . .
C23 C22 C21 130.5(5) . .
C27 C22 C21 109.1(5) . .
C22 C23 C24 118.3(5) . .
C22 C23 H23 120.8 . .
C24 C23 H23 120.8 . .
C23 C24 C25 121.7(5) . .
C23 C24 H24 119.2 . .
C25 C24 H24 119.2 . .
C26 C25 C24 118.7(5) . .
C26 C25 C32 121.1(5) . .
C24 C25 C32 120.1(5) . .
C27 C26 C25 119.6(5) . .
C27 C26 H26 120.2 . .
C25 C26 H26 120.2 . .
C26 C27 C22 121.2(5) . .
C26 C27 C28 130.5(5) . .
C22 C27 C28 108.3(5) . .
O6 C28 C27 127.5(5) . .
O6 C28 C29 127.2(5) . .
C27 C28 C29 105.3(4) . .
C30 C29 C21 121.3(5) . .
C30 C29 C28 129.8(5) . .
C21 C29 C28 108.9(5) . .
C29 C30 C18 118.2(5) . .
C29 C30 H30 120.9 . .
C18 C30 H30 120.9 . .
O8 C31 O7 122.7(5) . .
O8 C31 C18 118.4(4) . .
O7 C31 C18 118.9(5) . .
O8 C31 Sr2 62.9(3) . .
O7 C31 Sr2 60.3(3) . .
C18 C31 Sr2 173.3(4) . .
O9 C32 O10 123.2(6) . .
O9 C32 C25 118.4(5) . .
O10 C32 C25 118.3(6) . .
O10 C32 Sr2 85.7(4) . 1_554
C25 C32 Sr2 154.2(4) . 1_554
C16 O2 Sr1 124.7(3) . .
C16 O2 Sr2 126.1(3) . .
Sr1 O2 Sr2 101.30(12) . .
C16 O3 Sr1 164.3(4) . 2_665
C15 O4 Sr2 134.9(3) . 2_566
C31 O7 Sr2 151.6(4) . 2_675
C31 O7 Sr2 95.8(3) . .
Sr2 O7 Sr2 102.95(12) 2_675 .
C31 O8 Sr1 134.8(4) . .
C31 O8 Sr2 93.2(3) . .
Sr1 O8 Sr2 96.78(12) . .
C32 O9 Sr2 122.1(4) . 1_554
Sr2 O11 Sr1 96.43(12) . .
Sr2 O11 H11A 124(5) . .
Sr1 O11 H11A 112(4) . .
Sr2 O11 H11B 112(4) . .
Sr1 O11 H11B 120(4) . .
H11A O11 H11B 95(3) . .
Sr1 O12 Sr1 111.47(13) . 2_765
Sr1 O12 H12A 104(4) . .
Sr1 O12 H12A 113(4) 2_765 .
Sr1 O12 H12B 102(4) . .
Sr1 O12 H12B 129(4) 2_765 .
H12A O12 H12B 95(3) . .
Sr1 O13 H13A 119(5) . .
Sr1 O13 H13B 108(5) . .
H13A O13 H13B 99(4) . .
Sr1 O14 H14A 121(4) . .
Sr1 O14 H14B 139(4) . .
H14A O14 H14B 100(4) . .
Sr2 O30 H30A 130(4) . .
Sr2 O30 H30B 123(4) . .
H30A O30 H30B 106(4) . .
H1W O1W H2W 100(4) . .
H3W O2W H4W 99(4) . .

loop_
_geom_bond_atom_site_label_1
_geom_bond_atom_site_label_2
_geom_bond_distance
_geom_bond_site_symmetry_2
Sr1 O3 2.428(4) 2_665
Sr1 O8 2.574(4) .
Sr1 O2 2.580(4) .
Sr1 O13 2.591(4) .
Sr1 O14 2.592(4) .
Sr1 O11 2.704(4) .
Sr1 O12 2.726(4) .
Sr1 O12 2.801(4) 2_765
Sr2 O9 2.518(4) 1_556
Sr2 O7 2.528(3) 2_675
Sr2 O4 2.547(4) 2_566
Sr2 O2 2.584(4) .
Sr2 O30 2.584(5) .
Sr2 O11 2.651(4) .
Sr2 O7 2.706(4) .
Sr2 O8 2.764(4) .
Sr2 C31 3.100(5) .
Sr2 C32 3.353(6) 1_556
C1 C2 1.388(7) .
C1 C14 1.392(7) .
C1 H1 0.9300 .
C2 C3 1.385(8) .
C2 H2 0.9300 .
C3 C11 1.398(7) .
C3 C4 1.465(7) .
C4 C5 1.379(7) .
C4 C9 1.405(8) .
C5 C6 1.390(7) .
C5 H5 0.9300 .
C6 C7 1.384(8) .
C6 H6 0.9300 .
C7 C8 1.399(7) .
C7 C16 1.500(7) .
C8 C9 1.370(7) .
C8 H8 0.9300 .
C9 C10 1.488(7) .
C10 O1 1.225(6) .
C10 C11 1.488(8) .
C11 C12 1.373(8) .
C12 C14 1.386(8) .
C12 H12 0.9300 .
C14 C15 1.502(7) .
C15 O4 1.248(6) .
C15 O5 1.270(7) .
C16 O3 1.255(6) .
C16 O2 1.265(6) .
C18 C19 1.390(7) .
C18 C30 1.405(8) .
C18 C31 1.515(7) .
C19 C20 1.390(8) .
C19 H19 0.9300 .
C20 C21 1.377(7) .
C20 H20 0.9300 .
C21 C29 1.390(7) .
C21 C22 1.494(8) .
C22 C23 1.378(8) .
C22 C27 1.397(7) .
C23 C24 1.392(8) .
C23 H23 0.9300 .
C24 C25 1.408(7) .
C24 H24 0.9300 .
C25 C26 1.390(8) .
C25 C32 1.490(8) .
C26 C27 1.377(7) .
C26 H26 0.9300 .
C27 C28 1.500(8) .
C28 O6 1.209(6) .
C28 C29 1.505(8) .
C29 C30 1.368(7) .
C30 H30 0.9300 .
C31 O8 1.257(6) .
C31 O7 1.263(6) .
C32 O9 1.248(7) .
C32 O10 1.269(7) .
C32 Sr2 3.353(6) 1_554
O3 Sr1 2.428(4) 2_665
O4 Sr2 2.547(4) 2_566
O7 Sr2 2.528(3) 2_675
O9 Sr2 2.518(4) 1_554
O11 H11A 0.86(3) .
O11 H11B 0.89(3) .
O12 Sr1 2.801(4) 2_765
O12 H12A 0.87(3) .
O12 H12B 0.92(3) .
O13 H13A 0.86(3) .
O13 H13B 0.85(3) .
O14 H14A 0.86(3) .
O14 H14B 0.87(3) .
O30 H30A 0.84(3) .
O30 H30B 0.83(3) .
O1W H1W 0.86(3) .
O1W H2W 0.87(3) .
O2W H3W 0.86(3) .
O2W H4W 0.86(3) .

loop_
_geom_hbond_atom_site_label_D
_geom_hbond_atom_site_label_H
_geom_hbond_atom_site_label_A
_geom_hbond_distance_DH
_geom_hbond_distance_HA
_geom_hbond_distance_DA
_geom_hbond_angle_DHA
_geom_hbond_site_symmetry_A
O11 H11A O5 0.86(3) 1.94(4) 2.755(6) 159(6) 2_666
O11 H11B O1W 0.89(3) 1.97(3) 2.813(6) 160(6) 2_665
O12 H12A O2W 0.87(3) 2.14(3) 2.991(6) 166(6) .
O12 H12B O5 0.92(3) 1.84(3) 2.718(5) 157(6) 2_666
O13 H13A O14 0.86(3) 2.51(5) 3.140(8) 131(5) 2_765
O13 H13B O8 0.85(3) 2.28(4) 3.049(6) 150(7) 2_665
O14 H14A O1W 0.86(3) 1.90(3) 2.739(6) 165(6) 2_665
O14 H14B O2W 0.87(3) 1.97(4) 2.725(7) 145(6) 2_765
O30 H30A O10 0.84(3) 1.89(3) 2.730(6) 179(6) 2_674
O30 H30B O5 0.83(3) 2.07(4) 2.742(6) 138(6) 2_566
O1W H1W O10 0.86(3) 1.82(3) 2.656(6) 163(7) 1_446
O1W H2W O4 0.87(3) 2.34(4) 3.168(6) 159(6) 2_556
O1W H2W O7 0.87(3) 2.50(6) 2.969(6) 115(5) 2_665

loop_
_geom_torsion_atom_site_label_1
_geom_torsion_atom_site_label_2
_geom_torsion_atom_site_label_3
_geom_torsion_atom_site_label_4
_geom_torsion
_geom_torsion_site_symmetry_1
_geom_torsion_site_symmetry_4
O3 Sr1 Sr2 O9 158.73(14) 2_665 1_556
O8 Sr1 Sr2 O9 -164.52(16) . 1_556
O2 Sr1 Sr2 O9 71.30(17) . 1_556
O13 Sr1 Sr2 O9 70.59(16) . 1_556
O14 Sr1 Sr2 O9 -98.13(16) . 1_556
O11 Sr1 Sr2 O9 -52.30(16) . 1_556
O12 Sr1 Sr2 O9 -7.86(13) . 1_556
O12 Sr1 Sr2 O9 -73.2(3) 2_765 1_556
Sr1 Sr1 Sr2 O9 -22.41(10) 2_765 1_556
O3 Sr1 Sr2 O7 -97.4(2) 2_665 2_675
O8 Sr1 Sr2 O7 -60.6(2) . 2_675
O2 Sr1 Sr2 O7 175.2(2) . 2_675
O13 Sr1 Sr2 O7 174.5(2) . 2_675
O14 Sr1 Sr2 O7 5.8(2) . 2_675
O11 Sr1 Sr2 O7 51.6(2) . 2_675
O12 Sr1 Sr2 O7 96.0(2) . 2_675
O12 Sr1 Sr2 O7 30.6(3) 2_765 2_675
Sr1 Sr1 Sr2 O7 81.47(19) 2_765 2_675
O3 Sr1 Sr2 O4 66.53(15) 2_665 2_566
O8 Sr1 Sr2 O4 103.28(17) . 2_566
O2 Sr1 Sr2 O4 -20.90(18) . 2_566
O13 Sr1 Sr2 O4 -21.61(17) . 2_566
O14 Sr1 Sr2 O4 169.67(18) . 2_566
O11 Sr1 Sr2 O4 -144.50(17) . 2_566
O12 Sr1 Sr2 O4 -100.06(14) . 2_566
O12 Sr1 Sr2 O4 -165.5(3) 2_765 2_566
Sr1 Sr1 Sr2 O4 -114.62(12) 2_765 2_566
O3 Sr1 Sr2 O2 87.43(17) 2_665 .
O8 Sr1 Sr2 O2 124.18(19) . .
O13 Sr1 Sr2 O2 -0.71(19) . .
O14 Sr1 Sr2 O2 -169.4(2) . .
O11 Sr1 Sr2 O2 -123.60(19) . .
O12 Sr1 Sr2 O2 -79.16(17) . .
O12 Sr1 Sr2 O2 -144.6(3) 2_765 .
Sr1 Sr1 Sr2 O2 -93.72(14) 2_765 .
O3 Sr1 Sr2 O30 -6.42(15) 2_665 .
O8 Sr1 Sr2 O30 30.33(17) . .
O2 Sr1 Sr2 O30 -93.85(18) . .
O13 Sr1 Sr2 O30 -94.57(17) . .
O14 Sr1 Sr2 O30 96.71(18) . .
O11 Sr1 Sr2 O30 142.54(17) . .
O12 Sr1 Sr2 O30 -173.01(14) . .
O12 Sr1 Sr2 O30 121.6(3) 2_765 .
Sr1 Sr1 Sr2 O30 172.43(11) 2_765 .
O3 Sr1 Sr2 O11 -148.96(17) 2_665 .
O8 Sr1 Sr2 O11 -112.21(19) . .
O2 Sr1 Sr2 O11 123.60(19) . .
O13 Sr1 Sr2 O11 122.89(19) . .
O14 Sr1 Sr2 O11 -45.83(19) . .
O12 Sr1 Sr2 O11 44.45(16) . .
O12 Sr1 Sr2 O11 -20.9(3) 2_765 .
Sr1 Sr1 Sr2 O11 29.89(13) 2_765 .
O3 Sr1 Sr2 O7 -71.13(13) 2_665 .
O8 Sr1 Sr2 O7 -34.38(15) . .
O2 Sr1 Sr2 O7 -158.56(16) . .
O13 Sr1 Sr2 O7 -159.27(15) . .
O14 Sr1 Sr2 O7 32.01(16) . .
O11 Sr1 Sr2 O7 77.83(15) . .
O12 Sr1 Sr2 O7 122.28(12) . .
O12 Sr1 Sr2 O7 56.9(3) 2_765 .
Sr1 Sr1 Sr2 O7 107.72(9) 2_765 .
O3 Sr1 Sr2 O8 -36.75(16) 2_665 .
O2 Sr1 Sr2 O8 -124.18(19) . .
O13 Sr1 Sr2 O8 -124.90(18) . .
O14 Sr1 Sr2 O8 66.39(18) . .
O11 Sr1 Sr2 O8 112.21(19) . .
O12 Sr1 Sr2 O8 156.66(16) . .
O12 Sr1 Sr2 O8 91.3(3) 2_765 .
Sr1 Sr1 Sr2 O8 142.10(13) 2_765 .
O3 Sr1 Sr2 C31 -55.97(15) 2_665 .
O8 Sr1 Sr2 C31 -19.22(17) . .
O2 Sr1 Sr2 C31 -143.40(18) . .
O13 Sr1 Sr2 C31 -144.11(17) . .
O14 Sr1 Sr2 C31 47.17(18) . .
O11 Sr1 Sr2 C31 93.00(17) . .
O12 Sr1 Sr2 C31 137.44(15) . .
O12 Sr1 Sr2 C31 72.0(3) 2_765 .
Sr1 Sr1 Sr2 C31 122.88(12) 2_765 .
O3 Sr1 Sr2 C32 177.76(14) 2_665 1_556
O8 Sr1 Sr2 C32 -145.49(17) . 1_556
O2 Sr1 Sr2 C32 90.33(18) . 1_556
O13 Sr1 Sr2 C32 89.62(16) . 1_556
O14 Sr1 Sr2 C32 -79.10(17) . 1_556
O11 Sr1 Sr2 C32 -33.27(17) . 1_556
O12 Sr1 Sr2 C32 11.17(14) . 1_556
O12 Sr1 Sr2 C32 -54.2(3) 2_765 1_556
Sr1 Sr1 Sr2 C32 -3.38(11) 2_765 1_556
O3 Sr1 Sr2 Sr2 -79.07(11) 2_665 2_675
O8 Sr1 Sr2 Sr2 -42.32(13) . 2_675
O2 Sr1 Sr2 Sr2 -166.50(14) . 2_675
O13 Sr1 Sr2 Sr2 -167.21(13) . 2_675
O14 Sr1 Sr2 Sr2 24.07(13) . 2_675
O11 Sr1 Sr2 Sr2 69.90(13) . 2_675
O12 Sr1 Sr2 Sr2 114.34(9) . 2_675
O12 Sr1 Sr2 Sr2 48.9(3) 2_765 2_675
Sr1 Sr1 Sr2 Sr2 99.78(4) 2_765 2_675
C14 C1 C2 C3 -3.9(8) . .
C1 C2 C3 C11 2.0(8) . .
C1 C2 C3 C4 -178.9(5) . .
C2 C3 C4 C5 0.6(10) . .
C11 C3 C4 C5 179.9(6) . .
C2 C3 C4 C9 178.0(6) . .
C11 C3 C4 C9 -2.8(6) . .
C9 C4 C5 C6 0.3(8) . .
C3 C4 C5 C6 177.5(5) . .
C4 C5 C6 C7 -1.2(8) . .
C5 C6 C7 C8 1.8(8) . .
C5 C6 C7 C16 -178.1(5) . .
C6 C7 C8 C9 -1.4(8) . .
C16 C7 C8 C9 178.5(5) . .
C7 C8 C9 C4 0.6(8) . .
C7 C8 C9 C10 -179.8(5) . .
C5 C4 C9 C8 0.0(8) . .
C3 C4 C9 C8 -177.8(5) . .
C5 C4 C9 C10 -179.7(5) . .
C3 C4 C9 C10 2.6(6) . .
C8 C9 C10 O1 -2.1(10) . .
C4 C9 C10 O1 177.6(6) . .
C8 C9 C10 C11 178.9(6) . .
C4 C9 C10 C11 -1.5(6) . .
C2 C3 C11 C12 0.7(8) . .
C4 C3 C11 C12 -178.6(5) . .
C2 C3 C11 C10 -178.9(5) . .
C4 C3 C11 C10 1.7(6) . .
O1 C10 C11 C12 1.1(10) . .
C9 C10 C11 C12 -179.8(6) . .
O1 C10 C11 C3 -179.3(6) . .
C9 C10 C11 C3 -0.2(6) . .
C3 C11 C12 C14 -1.6(8) . .
C10 C11 C12 C14 178.0(5) . .
C11 C12 C14 C1 -0.2(8) . .
C11 C12 C14 C15 177.7(5) . .
C2 C1 C14 C12 3.1(8) . .
C2 C1 C14 C15 -174.9(5) . .
C12 C14 C15 O4 -6.4(8) . .
C1 C14 C15 O4 171.6(5) . .
C12 C14 C15 O5 172.1(5) . .
C1 C14 C15 O5 -10.0(8) . .
C6 C7 C16 O3 175.8(5) . .
C8 C7 C16 O3 -4.1(7) . .
C6 C7 C16 O2 -4.0(7) . .
C8 C7 C16 O2 176.1(5) . .
C30 C18 C19 C20 -3.3(9) . .
C31 C18 C19 C20 175.2(5) . .
C18 C19 C20 C21 2.5(9) . .
C19 C20 C21 C29 1.6(9) . .
C19 C20 C21 C22 178.5(6) . .
C20 C21 C22 C23 3.0(10) . .
C29 C21 C22 C23 -179.8(6) . .
C20 C21 C22 C27 -176.1(6) . .
C29 C21 C22 C27 1.1(6) . .
C27 C22 C23 C24 -1.3(9) . .
C21 C22 C23 C24 179.8(6) . .
C22 C23 C24 C25 2.6(9) . .
C23 C24 C25 C26 -1.5(9) . .
C23 C24 C25 C32 175.2(6) . .
C24 C25 C26 C27 -1.0(8) . .
C32 C25 C26 C27 -177.7(5) . .
C25 C26 C27 C22 2.3(8) . .
C25 C26 C27 C28 179.6(5) . .
C23 C22 C27 C26 -1.2(9) . .
C21 C22 C27 C26 177.9(5) . .
C23 C22 C27 C28 -179.0(5) . .
C21 C22 C27 C28 0.2(6) . .
C26 C27 C28 O6 -1.3(10) . .
C22 C27 C28 O6 176.2(6) . .
C26 C27 C28 C29 -178.8(6) . .
C22 C27 C28 C29 -1.3(6) . .
C20 C21 C29 C30 -5.1(8) . .
C22 C21 C29 C30 177.4(5) . .
C20 C21 C29 C28 175.6(5) . .
C22 C21 C29 C28 -1.9(6) . .
O6 C28 C29 C30 5.2(10) . .
C27 C28 C29 C30 -177.3(5) . .
O6 C28 C29 C21 -175.5(6) . .
C27 C28 C29 C21 2.0(6) . .
C21 C29 C30 C18 4.2(8) . .
C28 C29 C30 C18 -176.7(5) . .
C19 C18 C30 C29 -0.1(8) . .
C31 C18 C30 C29 -178.5(5) . .
C19 C18 C31 O8 -147.2(5) . .
C30 C18 C31 O8 31.3(8) . .
C19 C18 C31 O7 32.2(8) . .
C30 C18 C31 O7 -149.4(5) . .
O9 Sr2 C31 O8 102.8(4) 1_556 .
O7 Sr2 C31 O8 -166.6(3) 2_675 .
O4 Sr2 C31 O8 -80.3(4) 2_566 .
O2 Sr2 C31 O8 9.2(3) . .
O30 Sr2 C31 O8 -92.2(4) . .
O11 Sr2 C31 O8 77.2(3) . .
O7 Sr2 C31 O8 172.2(5) . .
C32 Sr2 C31 O8 118.7(3) 1_556 .
Sr1 Sr2 C31 O8 31.4(3) . .
Sr2 Sr2 C31 O8 -173.1(4) 2_675 .
O9 Sr2 C31 O7 -69.3(4) 1_556 .
O7 Sr2 C31 O7 21.2(4) 2_675 .
O4 Sr2 C31 O7 107.5(3) 2_566 .
O2 Sr2 C31 O7 -163.0(3) . .
O30 Sr2 C31 O7 95.6(4) . .
O11 Sr2 C31 O7 -94.9(3) . .
O8 Sr2 C31 O7 -172.2(5) . .
C32 Sr2 C31 O7 -53.5(4) 1_556 .
Sr1 Sr2 C31 O7 -140.8(3) . .
Sr2 Sr2 C31 O7 14.8(3) 2_675 .
C26 C25 C32 O9 -1.1(9) . .
C24 C25 C32 O9 -177.8(5) . .
C26 C25 C32 O10 -178.4(5) . .
C24 C25 C32 O10 5.0(9) . .
C26 C25 C32 Sr2 25.2(12) . 1_554
C24 C25 C32 Sr2 -151.5(7) . 1_554
O3 C16 O2 Sr1 -33.6(7) . .
C7 C16 O2 Sr1 146.2(4) . .
O3 C16 O2 Sr2 109.4(5) . .
C7 C16 O2 Sr2 -70.8(6) . .
O3 Sr1 O2 C16 44.7(4) 2_665 .
O8 Sr1 O2 C16 113.4(4) . .
O13 Sr1 O2 C16 -30.4(4) . .
O14 Sr1 O2 C16 165.4(4) . .
O11 Sr1 O2 C16 -173.8(4) . .
O12 Sr1 O2 C16 -102.1(4) . .
O12 Sr1 O2 C16 -53.0(6) 2_765 .
Sr2 Sr1 O2 C16 150.2(5) . .
Sr1 Sr1 O2 C16 -87.1(4) 2_765 .
O3 Sr1 O2 Sr2 -105.51(15) 2_665 .
O8 Sr1 O2 Sr2 -36.83(13) . .
O13 Sr1 O2 Sr2 179.36(17) . .
O14 Sr1 O2 Sr2 15.2(3) . .
O11 Sr1 O2 Sr2 35.90(12) . .
O12 Sr1 O2 Sr2 107.67(14) . .
O12 Sr1 O2 Sr2 156.8(2) 2_765 .
Sr1 Sr1 O2 Sr2 122.68(9) 2_765 .
O9 Sr2 O2 C16 96.4(4) 1_556 .
O7 Sr2 O2 C16 40.9(8) 2_675 .
O4 Sr2 O2 C16 13.5(4) 2_566 .
O30 Sr2 O2 C16 -55.4(5) . .
O11 Sr2 O2 C16 173.8(5) . .
O7 Sr2 O2 C16 -126.4(4) . .
O8 Sr2 O2 C16 -115.0(5) . .
C31 Sr2 O2 C16 -118.9(4) . .
C32 Sr2 O2 C16 109.4(4) 1_556 .
Sr1 Sr2 O2 C16 -149.7(5) . .
Sr2 Sr2 O2 C16 -123.0(4) 2_675 .
O9 Sr2 O2 Sr1 -113.96(14) 1_556 .
O7 Sr2 O2 Sr1 -169.4(5) 2_675 .
O4 Sr2 O2 Sr1 163.13(14) 2_566 .
O30 Sr2 O2 Sr1 94.25(16) . .
O11 Sr2 O2 Sr1 -36.52(13) . .
O7 Sr2 O2 Sr1 23.23(17) . .
O8 Sr2 O2 Sr1 34.69(13) . .
C31 Sr2 O2 Sr1 30.72(15) . .
C32 Sr2 O2 Sr1 -100.96(15) 1_556 .
Sr2 Sr2 O2 Sr1 26.7(3) 2_675 .
O2 C16 O3 Sr1 -61.8(16) . 2_665
C7 C16 O3 Sr1 118.4(13) . 2_665
O5 C15 O4 Sr2 30.6(8) . 2_566
C14 C15 O4 Sr2 -151.1(4) . 2_566
O8 C31 O7 Sr2 -139.7(6) . 2_675
C18 C31 O7 Sr2 41.0(10) . 2_675
Sr2 C31 O7 Sr2 -131.4(7) . 2_675
O8 C31 O7 Sr2 -8.3(6) . .
C18 C31 O7 Sr2 172.4(4) . .
O9 Sr2 O7 C31 133.7(3) 1_556 .
O7 Sr2 O7 C31 -158.5(4) 2_675 .
O4 Sr2 O7 C31 -95.7(3) 2_566 .
O2 Sr2 O7 C31 18.8(3) . .
O30 Sr2 O7 C31 -73.8(4) . .
O11 Sr2 O7 C31 77.0(3) . .
O8 Sr2 O7 C31 4.3(3) . .
C32 Sr2 O7 C31 137.6(3) 1_556 .
Sr1 Sr2 O7 C31 33.6(3) . .
Sr2 Sr2 O7 C31 -158.5(4) 2_675 .
O9 Sr2 O7 Sr2 -67.82(19) 1_556 2_675
O7 Sr2 O7 Sr2 0.0 2_675 2_675
O4 Sr2 O7 Sr2 62.8(2) 2_566 2_675
O2 Sr2 O7 Sr2 177.28(12) . 2_675
O30 Sr2 O7 Sr2 84.8(2) . 2_675
O11 Sr2 O7 Sr2 -124.53(15) . 2_675
O8 Sr2 O7 Sr2 162.8(2) . 2_675
C31 Sr2 O7 Sr2 158.5(4) . 2_675
C32 Sr2 O7 Sr2 -63.90(17) 1_556 2_675
Sr1 Sr2 O7 Sr2 -167.93(12) . 2_675
O7 C31 O8 Sr1 -94.8(6) . .
C18 C31 O8 Sr1 84.6(6) . .
Sr2 C31 O8 Sr1 -102.9(4) . .
O7 C31 O8 Sr2 8.1(6) . .
C18 C31 O8 Sr2 -172.6(4) . .
O3 Sr1 O8 C31 -113.9(5) 2_665 .
O2 Sr1 O8 C31 135.0(5) . .
O13 Sr1 O8 C31 -171.4(4) . .
O14 Sr1 O8 C31 -11.2(5) . .
O11 Sr1 O8 C31 60.2(5) . .
O12 Sr1 O8 C31 62.2(5) . .
O12 Sr1 O8 C31 -53.4(5) 2_765 .
Sr2 Sr1 O8 C31 101.4(5) . .
Sr1 Sr1 O8 C31 -4.5(6) 2_765 .
O3 Sr1 O8 Sr2 144.69(15) 2_665 .
O2 Sr1 O8 Sr2 33.59(11) . .
O13 Sr1 O8 Sr2 87.2(2) . .
O14 Sr1 O8 Sr2 -112.63(15) . .
O11 Sr1 O8 Sr2 -41.20(12) . .
O12 Sr1 O8 Sr2 -39.2(2) . .
O12 Sr1 O8 Sr2 -154.85(13) 2_765 .
Sr1 Sr1 O8 Sr2 -105.88(18) 2_765 .
O9 Sr2 O8 C31 -110.6(3) 1_556 .
O7 Sr2 O8 C31 15.7(4) 2_675 .
O4 Sr2 O8 C31 118.0(3) 2_566 .
O2 Sr2 O8 C31 -170.2(4) . .
O30 Sr2 O8 C31 76.7(3) . .
O11 Sr2 O8 C31 -92.9(3) . .
O7 Sr2 O8 C31 -4.3(3) . .
C32 Sr2 O8 C31 -83.2(4) 1_556 .
Sr1 Sr2 O8 C31 -135.9(4) . .
Sr2 Sr2 O8 C31 6.0(3) 2_675 .
O9 Sr2 O8 Sr1 25.3(2) 1_556 .
O7 Sr2 O8 Sr1 151.57(12) 2_675 .
O4 Sr2 O8 Sr1 -106.16(16) 2_566 .
O2 Sr2 O8 Sr1 -34.29(12) . .
O30 Sr2 O8 Sr1 -147.43(19) . .
O11 Sr2 O8 Sr1 42.95(12) . .
O7 Sr2 O8 Sr1 131.6(2) . .
C31 Sr2 O8 Sr1 135.9(4) . .
C32 Sr2 O8 Sr1 52.6(2) 1_556 .
Sr2 Sr2 O8 Sr1 141.90(11) 2_675 .
O10 C32 O9 Sr2 -20.5(8) . 1_554
C25 C32 O9 Sr2 162.4(4) . 1_554
O9 Sr2 O11 Sr1 128.80(14) 1_556 .
O7 Sr2 O11 Sr1 -155.95(11) 2_675 .
O4 Sr2 O11 Sr1 78.3(3) 2_566 .
O2 Sr2 O11 Sr1 34.08(12) . .
O30 Sr2 O11 Sr1 -53.3(2) . .
O7 Sr2 O11 Sr1 -90.95(13) . .
O8 Sr2 O11 Sr1 -40.42(11) . .
C31 Sr2 O11 Sr1 -66.01(13) . .
C32 Sr2 O11 Sr1 146.51(16) 1_556 .
Sr2 Sr2 O11 Sr1 -120.80(10) 2_675 .
O3 Sr1 O11 Sr2 52.8(2) 2_665 .
O8 Sr1 O11 Sr2 43.33(12) . .
O2 Sr1 O11 Sr2 -34.33(12) . .
O13 Sr1 O11 Sr2 -86.7(2) . .
O14 Sr1 O11 Sr2 130.43(19) . .
O12 Sr1 O11 Sr2 -135.43(15) . .
O12 Sr1 O11 Sr2 172.62(11) 2_765 .
Sr1 Sr1 O11 Sr2 -160.01(9) 2_765 .
O3 Sr1 O12 Sr1 37.9(3) 2_665 2_765
O8 Sr1 O12 Sr1 -135.94(17) . 2_765
O2 Sr1 O12 Sr1 158.65(14) . 2_765
O13 Sr1 O12 Sr1 81.39(17) . 2_765
O14 Sr1 O12 Sr1 -65.29(16) . 2_765
O11 Sr1 O12 Sr1 -134.05(17) . 2_765
O12 Sr1 O12 Sr1 0.0 2_765 2_765
Sr2 Sr1 O12 Sr1 -162.66(10) . 2_765
